data_4061234
loop_
_publ_author_name
'Darensbourg, Donald J.'
'Ganguly, Poulomi'
'Billodeaux, Damon R.'

_publ_section_title
;
 Structural Characterization of Several (CO)3(dppp)MnX Derivatives,
 dppp = 1,3-Bis(diphenylphosphino)propane and X = H, OTs, OC2H5, Cl,
 Br, or N3. An Assessment of Their Efficacy for Catalyzing the Coupling
 of Carbon Dioxide and Epoxides
;
_journal_coden_ASTM ORGND7
_journal_issue 25
_journal_name_full Organometallics
_journal_page_first 6025
_journal_page_last 6030
_journal_paper_doi 10.1021/om049352v
_journal_volume 23
_journal_year 2004
_chemical_formula_sum 'C30 H26 Br Mn O3 P2'
_chemical_formula_weight 631.30
_space_group_IT_number 14
_symmetry_cell_setting monoclinic
_symmetry_space_group_name_Hall '-P 2yn'
_symmetry_space_group_name_H-M 'P 1 21/n 1'
_cell_angle_alpha 90.00
_cell_angle_beta 106.551(7)
_cell_angle_gamma 90.00
_cell_formula_units_Z 4
_cell_length_a 10.073(4)
_cell_length_b 20.612(8)
_cell_length_c 13.765(6)
_cell_measurement_temperature 273(2)
_cell_volume 2739.4(19)
_diffrn_ambient_temperature 273(2)
_exptl_crystal_density_diffrn 1.531
_cod_depositor_comments
;
The following automatic conversions were performed:
'_symmetry_cell_setting' value 'Monoclinic' changed to 'monoclinic'
according to '/home/saulius/struct/CIF-dictionaries/cif_core.dic'
dictionary named 'cif_core.dic' version 2.4.1 from 2010-06-29.

Automatic conversion script
Id: cif_fix_enum 1527 2010-12-29 10:47:43Z saulius 
;
_cod_original_sg_symbol_H-M 'P 21/n'
_cod_database_code 4061234

loop_
_symmetry_equiv_pos_as_xyz
'x, y, z'
'-x+1/2, y+1/2, -z+1/2'
'-x, -y, -z'
'x-1/2, -y-1/2, z-1/2'

loop_
_atom_site_label
_atom_site_type_symbol
_atom_site_fract_x
_atom_site_fract_y
_atom_site_fract_z
_atom_site_U_iso_or_equiv
_atom_site_adp_type
_atom_site_occupancy
_atom_site_symmetry_multiplicity
_atom_site_calc_flag
_atom_site_refinement_flags
_atom_site_disorder_assembly
_atom_site_disorder_group
Mn1 Mn 0.46166(7) 0.11297(4) 0.23633(6) 0.0225(3) Uani 1 1 d . . .
Br1 Br 0.61874(5) 0.07219(2) 0.13635(4) 0.0272(2) Uani 1 1 d . . .
P1 P 0.31009(13) 0.13484(6) 0.07551(10) 0.0227(3) Uani 1 1 d . . .
P2 P 0.36453(13) 0.00863(6) 0.23193(10) 0.0217(3) Uani 1 1 d . . .
O1 O 0.6681(4) 0.07623(18) 0.4279(3) 0.0367(10) Uani 1 1 d . . .
O2 O 0.2939(4) 0.17764(17) 0.3501(3) 0.0329(9) Uani 1 1 d . . .
O3 O 0.6107(4) 0.23784(19) 0.2441(3) 0.0411(10) Uani 1 1 d . . .
C1 C 0.5892(6) 0.0896(3) 0.3534(4) 0.0270(12) Uani 1 1 d . . .
C2 C 0.3556(5) 0.1502(2) 0.3044(4) 0.0268(12) Uani 1 1 d . . .
C3 C 0.5512(5) 0.1900(3) 0.2384(4) 0.0277(12) Uani 1 1 d . . .
C4 C 0.3058(5) -0.0297(2) 0.1071(4) 0.0248(12) Uani 1 1 d . . .
H4A H 0.3870 -0.0412 0.0863 0.030 Uiso 1 1 calc R . .
H4B H 0.2592 -0.0698 0.1144 0.030 Uiso 1 1 calc R . .
C5 C 0.2088(5) 0.0095(2) 0.0215(4) 0.0272(12) Uani 1 1 d . . .
H5A H 0.1327 0.0259 0.0445 0.033 Uiso 1 1 calc R . .
H5B H 0.1703 -0.0190 -0.0356 0.033 Uiso 1 1 calc R . .
C6 C 0.2805(6) 0.0668(2) -0.0141(4) 0.0271(12) Uani 1 1 d . . .
H6A H 0.2236 0.0814 -0.0798 0.033 Uiso 1 1 calc R . .
H6B H 0.3686 0.0525 -0.0219 0.033 Uiso 1 1 calc R . .
C7 C 0.1289(5) 0.1574(2) 0.0587(4) 0.0244(12) Uani 1 1 d . . .
C8 C 0.0643(5) 0.1449(2) 0.1336(4) 0.0289(12) Uani 1 1 d . . .
H8 H 0.1161 0.1299 0.1967 0.035 Uiso 1 1 calc R . .
C9 C -0.0762(5) 0.1547(3) 0.1150(5) 0.0341(14) Uani 1 1 d . . .
H9 H -0.1183 0.1474 0.1660 0.041 Uiso 1 1 calc R . .
C10 C -0.1548(6) 0.1756(3) 0.0201(5) 0.0377(15) Uani 1 1 d . . .
H10 H -0.2499 0.1811 0.0069 0.045 Uiso 1 1 calc R . .
C11 C -0.0921(5) 0.1879(2) -0.0538(5) 0.0338(14) Uani 1 1 d . . .
H11 H -0.1449 0.2020 -0.1173 0.041 Uiso 1 1 calc R . .
C12 C 0.0494(5) 0.1797(2) -0.0352(4) 0.0317(13) Uani 1 1 d . . .
H12 H 0.0914 0.1891 -0.0856 0.038 Uiso 1 1 calc R . .
C13 C 0.3696(5) 0.1992(2) 0.0074(4) 0.0266(12) Uani 1 1 d . . .
C14 C 0.4280(5) 0.1864(3) -0.0711(4) 0.0318(13) Uani 1 1 d . . .
H14 H 0.4332 0.1439 -0.0922 0.038 Uiso 1 1 calc R . .
C15 C 0.4786(6) 0.2364(3) -0.1182(4) 0.0381(15) Uani 1 1 d . . .
H15 H 0.5160 0.2272 -0.1710 0.046 Uiso 1 1 calc R . .
C16 C 0.4734(6) 0.2992(3) -0.0868(5) 0.0417(15) Uani 1 1 d . . .
H16 H 0.5074 0.3326 -0.1184 0.050 Uiso 1 1 calc R . .
C17 C 0.4169(6) 0.3129(3) -0.0074(5) 0.0371(15) Uani 1 1 d . . .
H17 H 0.4144 0.3555 0.0144 0.045 Uiso 1 1 calc R . .
C18 C 0.3648(6) 0.2636(3) 0.0388(4) 0.0337(13) Uani 1 1 d . . .
H18 H 0.3263 0.2731 0.0910 0.040 Uiso 1 1 calc R . .
C19 C 0.4751(5) -0.0568(2) 0.3016(4) 0.0243(12) Uani 1 1 d . . .
C20 C 0.6086(6) -0.0645(3) 0.2941(4) 0.0312(13) Uani 1 1 d . . .
H20 H 0.6437 -0.0345 0.2574 0.037 Uiso 1 1 calc R . .
C21 C 0.6901(6) -0.1157(3) 0.3399(4) 0.0320(13) Uani 1 1 d . . .
H21 H 0.7789 -0.1203 0.3330 0.038 Uiso 1 1 calc R . .
C22 C 0.6413(6) -0.1603(3) 0.3958(4) 0.0367(14) Uani 1 1 d . . .
H22 H 0.6968 -0.1948 0.4270 0.044 Uiso 1 1 calc R . .
C23 C 0.5095(6) -0.1534(3) 0.4051(5) 0.0383(14) Uani 1 1 d . . .
H23 H 0.4764 -0.1830 0.4436 0.046 Uiso 1 1 calc R . .
C24 C 0.4265(6) -0.1030(3) 0.3579(4) 0.0344(14) Uani 1 1 d . . .
H24 H 0.3369 -0.0996 0.3633 0.041 Uiso 1 1 calc R . .
C25 C 0.2164(5) 0.0057(2) 0.2826(4) 0.0221(11) Uani 1 1 d . . .
C26 C 0.2290(5) 0.0318(2) 0.3791(4) 0.0247(12) Uani 1 1 d . . .
H26 H 0.3146 0.0470 0.4182 0.030 Uiso 1 1 calc R . .
C27 C 0.1165(5) 0.0352(3) 0.4166(4) 0.0289(12) Uani 1 1 d . . .
H27 H 0.1275 0.0516 0.4813 0.035 Uiso 1 1 calc R . .
C28 C -0.0116(6) 0.0148(3) 0.3599(4) 0.0323(13) Uani 1 1 d . . .
H28 H -0.0883 0.0196 0.3841 0.039 Uiso 1 1 calc R . .
C29 C -0.0251(5) -0.0129(3) 0.2663(4) 0.0324(13) Uani 1 1 d . . .
H29 H -0.1111 -0.0285 0.2288 0.039 Uiso 1 1 calc R . .
C30 C 0.0860(5) -0.0180(3) 0.2272(4) 0.0287(12) Uani 1 1 d . . .
H30 H 0.0748 -0.0372 0.1642 0.034 Uiso 1 1 calc R . .

loop_
_atom_site_aniso_label
_atom_site_aniso_U_11
_atom_site_aniso_U_22
_atom_site_aniso_U_33
_atom_site_aniso_U_23
_atom_site_aniso_U_13
_atom_site_aniso_U_12
Mn1 0.0204(4) 0.0237(5) 0.0229(5) -0.0006(3) 0.0055(4) -0.0010(3)
Br1 0.0238(3) 0.0304(4) 0.0296(4) 0.0007(2) 0.0111(2) 0.0009(2)
P1 0.0215(7) 0.0221(7) 0.0243(7) -0.0004(6) 0.0063(6) -0.0003(5)
P2 0.0202(7) 0.0234(7) 0.0220(7) -0.0012(5) 0.0067(6) 0.0001(5)
O1 0.031(2) 0.043(3) 0.030(2) -0.0023(18) 0.000(2) -0.0030(18)
O2 0.034(2) 0.031(2) 0.037(2) -0.0074(18) 0.0148(19) 0.0017(17)
O3 0.039(2) 0.035(2) 0.043(3) 0.0021(19) 0.002(2) -0.008(2)
C1 0.026(3) 0.028(3) 0.030(3) -0.004(2) 0.013(3) -0.002(2)
C2 0.025(3) 0.023(3) 0.027(3) 0.002(2) -0.002(2) -0.005(2)
C3 0.026(3) 0.035(3) 0.022(3) -0.003(2) 0.006(2) -0.003(3)
C4 0.029(3) 0.022(3) 0.024(3) 0.003(2) 0.009(2) 0.000(2)
C5 0.028(3) 0.026(3) 0.027(3) -0.002(2) 0.005(2) -0.005(2)
C6 0.027(3) 0.026(3) 0.028(3) 0.003(2) 0.007(2) 0.005(2)
C7 0.021(3) 0.018(3) 0.035(3) -0.004(2) 0.009(2) -0.001(2)
C8 0.029(3) 0.023(3) 0.031(3) -0.002(2) 0.003(2) 0.000(2)
C9 0.027(3) 0.027(3) 0.051(4) -0.007(3) 0.014(3) -0.004(2)
C10 0.019(3) 0.029(3) 0.060(4) -0.007(3) 0.002(3) 0.000(2)
C11 0.024(3) 0.022(3) 0.047(4) 0.003(3) -0.004(3) 0.004(2)
C12 0.031(3) 0.024(3) 0.036(3) 0.001(2) 0.003(3) -0.004(2)
C13 0.026(3) 0.025(3) 0.028(3) 0.001(2) 0.006(2) -0.004(2)
C14 0.029(3) 0.035(3) 0.033(3) 0.005(3) 0.010(3) 0.000(2)
C15 0.034(3) 0.050(4) 0.032(3) 0.010(3) 0.011(3) -0.004(3)
C16 0.035(3) 0.037(4) 0.052(4) 0.015(3) 0.009(3) -0.008(3)
C17 0.031(3) 0.026(3) 0.049(4) 0.005(3) 0.003(3) -0.003(2)
C18 0.031(3) 0.031(3) 0.039(3) 0.005(3) 0.011(3) 0.004(2)
C19 0.023(3) 0.026(3) 0.022(3) -0.004(2) 0.004(2) 0.001(2)
C20 0.035(3) 0.027(3) 0.033(3) 0.005(2) 0.012(3) 0.001(2)
C21 0.025(3) 0.036(3) 0.033(3) 0.000(3) 0.005(3) 0.004(2)
C22 0.038(3) 0.029(3) 0.037(3) 0.004(3) -0.001(3) 0.008(3)
C23 0.040(3) 0.033(3) 0.044(4) 0.008(3) 0.015(3) -0.002(3)
C24 0.030(3) 0.035(3) 0.039(3) 0.006(3) 0.010(3) 0.000(3)
C25 0.024(3) 0.018(3) 0.024(3) 0.004(2) 0.007(2) 0.000(2)
C26 0.021(3) 0.024(3) 0.027(3) 0.001(2) 0.004(2) -0.001(2)
C27 0.036(3) 0.031(3) 0.018(3) -0.004(2) 0.007(2) -0.002(2)
C28 0.027(3) 0.036(3) 0.039(3) 0.001(3) 0.017(3) 0.001(2)
C29 0.021(3) 0.041(3) 0.034(3) 0.006(3) 0.006(2) -0.002(2)
C30 0.027(3) 0.037(3) 0.023(3) 0.001(2) 0.008(2) -0.003(2)

loop_
_geom_bond_atom_site_label_1
_geom_bond_atom_site_label_2
_geom_bond_distance
_geom_bond_site_symmetry_2
_geom_bond_publ_flag
Mn1 C2 1.783(6) . ?
Mn1 C1 1.816(6) . ?
Mn1 C3 1.821(6) . ?
Mn1 P1 2.3471(17) . ?
Mn1 P2 2.3563(17) . ?
Mn1 Br1 2.5189(11) . ?
P1 C13 1.822(5) . ?
P1 C7 1.833(5) . ?
P1 C6 1.835(5) . ?
P2 C25 1.819(5) . ?
P2 C4 1.829(5) . ?
P2 C19 1.836(5) . ?
O1 C1 1.138(6) . ?
O2 C2 1.151(6) . ?
O3 C3 1.146(6) . ?
C4 C5 1.530(7) . ?
C5 C6 1.536(7) . ?
C7 C12 1.391(7) . ?
C7 C8 1.391(7) . ?
C8 C9 1.379(7) . ?
C9 C10 1.389(8) . ?
C10 C11 1.366(8) . ?
C11 C12 1.385(7) . ?
C13 C14 1.394(8) . ?
C13 C18 1.400(7) . ?
C14 C15 1.388(8) . ?
C15 C16 1.370(8) . ?
C16 C17 1.398(8) . ?
C17 C18 1.380(8) . ?
C19 C20 1.388(8) . ?
C19 C24 1.400(8) . ?
C20 C21 1.375(7) . ?
C21 C22 1.377(8) . ?
C22 C23 1.377(8) . ?
C23 C24 1.375(8) . ?
C25 C30 1.405(7) . ?
C25 C26 1.406(7) . ?
C26 C27 1.374(7) . ?
C27 C28 1.370(7) . ?
C28 C29 1.381(8) . ?
C29 C30 1.377(7) . ?
